data_4029527
loop_
_publ_author_name
'Yoneda, Tetsuya'
'Tabata, Hidetsugu'
'Nakagomi, Jun'
'Tasaka, Tomohiko'
'Oshitari, Tetsuta'
'Takahashi, Hideyo'
'Natsugari, Hideaki'

_publ_section_title
;
 N-Benzoyl- and N-Sulfonyl-1,5-benzodiazepines: Comparison of Their
 Atropisomeric and Conformational Properties.
;
_journal_issue 12
_journal_name_full 'The Journal of organic chemistry'
_journal_page_first 5717
_journal_page_last 5727
_journal_paper_doi 10.1021/jo5008509
_journal_volume 79
_journal_year 2014
_chemical_formula_moiety 'C17 H20 N2 O2 S'
_chemical_formula_sum 'C17 H20 N2 O2 S'
_chemical_formula_weight 316.42
_space_group_IT_number 2
_symmetry_cell_setting triclinic
_symmetry_Int_Tables_number 2
_symmetry_space_group_name_Hall '-P 1'
_symmetry_space_group_name_H-M 'P -1'
_atom_sites_solution_hydrogens geom
_atom_sites_solution_primary direct
_atom_sites_solution_secondary difmap
_cell_angle_alpha 80.1484(17)
_cell_angle_beta 89.0366(19)
_cell_angle_gamma 76.3943(17)
_cell_formula_units_Z 2
_cell_length_a 7.7090(3)
_cell_length_b 8.0411(2)
_cell_length_c 13.5247(4)
_cell_measurement_reflns_used 6344
_cell_measurement_temperature 173
_cell_measurement_theta_max 68.19
_cell_measurement_theta_min 3.32
_cell_volume 802.60(4)
_computing_cell_refinement 'RAPID AUTO'
_computing_data_collection 'RAPID AUTO (Rigaku, ????)'
_computing_data_reduction 'RAPID AUTO'
_computing_molecular_graphics 'CrystalStructure 4.0'
_computing_publication_material 'CrystalStructure 4.0 (Rigaku, 2010)'
_computing_structure_refinement 'CRYSTALS (Carruthers, et al., 1999)'
_computing_structure_solution 'SIR92 (Altomare, et al., 1994)'
_diffrn_ambient_temperature 173
_diffrn_detector_area_resol_mean 10.000
_diffrn_measured_fraction_theta_full 0.973
_diffrn_measured_fraction_theta_max 0.973
_diffrn_measurement_device_type 'Rigaku R-AXIS RAPID'
_diffrn_measurement_method \w
_diffrn_radiation_type 'Cu K\a'
_diffrn_radiation_wavelength 1.54187
_diffrn_reflns_av_R_equivalents 0.0311
_diffrn_reflns_limit_h_max 9
_diffrn_reflns_limit_h_min -8
_diffrn_reflns_limit_k_max 9
_diffrn_reflns_limit_k_min -9
_diffrn_reflns_limit_l_max 16
_diffrn_reflns_limit_l_min -16
_diffrn_reflns_number 8522
_diffrn_reflns_theta_full 68.22
_diffrn_reflns_theta_max 68.22
_diffrn_standards_number 0
_exptl_absorpt_coefficient_mu 1.860
_exptl_absorpt_correction_T_max 0.911
_exptl_absorpt_correction_T_min 0.789
_exptl_absorpt_correction_type multi-scan
_exptl_absorpt_process_details 'ABSCOR (Rigaku, 1995)'
_exptl_crystal_colour colorless
_exptl_crystal_density_diffrn 1.309
_exptl_crystal_density_method 'not measured'
_exptl_crystal_description block
_exptl_crystal_F_000 336.00
_exptl_crystal_size_max 0.200
_exptl_crystal_size_mid 0.100
_exptl_crystal_size_min 0.050
_refine_diff_density_max 0.524
_refine_diff_density_min -0.530
_refine_ls_extinction_method none
_refine_ls_goodness_of_fit_ref 3.360
_refine_ls_hydrogen_treatment mixed
_refine_ls_number_parameters 255
_refine_ls_number_reflns 2870
_refine_ls_R_factor_gt 0.0544
_refine_ls_shift/su_max 0.000
_refine_ls_structure_factor_coef Fsqd
_refine_ls_weighting_details 'w = 1/\s^2^(Fo^2^)'
_refine_ls_weighting_scheme sigma
_refine_ls_wR_factor_ref 0.1241
_reflns_number_gt 2409
_reflns_number_total 2870
_reflns_threshold_expression F^2^>2.0\s(F^2^)
_cod_data_source_file jo5008509_si_007.cif
_cod_data_source_block 120712
_cod_depositor_comments 'Adding full bibliography for 4029521--4029530.cif.'
_cod_database_code 4029527

loop_
_symmetry_equiv_pos_site_id
_symmetry_equiv_pos_as_xyz
1 +X,+Y,+Z
2 -X,-Y,-Z

loop_
_atom_site_label
_atom_site_type_symbol
_atom_site_fract_x
_atom_site_fract_y
_atom_site_fract_z
_atom_site_U_iso_or_equiv
_atom_site_adp_type
_atom_site_occupancy
_atom_site_symmetry_multiplicity
_atom_site_calc_flag
_atom_site_refinement_flags
S1 S 0.47948(10) 0.21474(9) 0.79343(5) 0.0329(3) Uani 1.0 2 d .
O1 O 0.5158(3) 0.3740(3) 0.74175(12) 0.0386(7) Uani 1.0 2 d .
O2 O 0.5990(3) 0.1090(3) 0.87231(13) 0.0418(7) Uani 1.0 2 d .
N1 N 0.4746(3) 0.0921(3) 0.70926(15) 0.0299(7) Uani 1.0 2 d .
N2 N 0.1225(4) 0.0449(3) 0.68831(18) 0.0399(9) Uani 1.0 2 d .
C1 C 0.2140(5) -0.1416(4) 0.7103(3) 0.0536(12) Uani 1.0 2 d .
C2 C 0.3774(6) -0.1795(5) 0.7790(3) 0.0563(13) Uani 1.0 2 d .
C3 C 0.5236(5) -0.0990(4) 0.7374(3) 0.0450(11) Uani 1.0 2 d .
C4 C 0.3668(4) 0.1681(4) 0.6196(2) 0.0313(9) Uani 1.0 2 d .
C5 C 0.4377(5) 0.2708(4) 0.5443(3) 0.0406(11) Uani 1.0 2 d .
C6 C 0.3356(7) 0.3598(5) 0.4597(3) 0.0542(13) Uani 1.0 2 d .
C7 C 0.1643(7) 0.3421(5) 0.4517(3) 0.0577(14) Uani 1.0 2 d .
C8 C 0.0942(6) 0.2365(5) 0.5243(3) 0.0511(13) Uani 1.0 2 d .
C9 C 0.1924(5) 0.1470(4) 0.6103(2) 0.0356(9) Uani 1.0 2 d .
C10 C 0.2637(4) 0.2708(4) 0.84276(19) 0.0290(8) Uani 1.0 2 d .
C11 C 0.2236(5) 0.1783(4) 0.9328(3) 0.0371(10) Uani 1.0 2 d .
C12 C 0.0549(5) 0.2269(4) 0.9709(3) 0.0425(11) Uani 1.0 2 d .
C13 C -0.0739(5) 0.3656(4) 0.9222(2) 0.0376(10) Uani 1.0 2 d .
C14 C -0.0297(5) 0.4547(4) 0.8317(3) 0.0385(10) Uani 1.0 2 d .
C15 C 0.1372(5) 0.4088(4) 0.7920(2) 0.0351(10) Uani 1.0 2 d .
C16 C -0.2547(5) 0.4182(4) 0.9661(3) 0.0545(12) Uani 1.0 2 d .
C17 C -0.0726(5) 0.0744(5) 0.6905(3) 0.0665(14) Uani 1.0 2 d .
H1 H 0.567(4) -0.145(4) 0.667(2) 0.063(10) Uiso 1.0 2 d .
H2 H 0.629(4) -0.133(3) 0.7831(18) 0.032(8) Uiso 1.0 2 d .
H3 H 0.335(4) -0.132(4) 0.846(3) 0.068(11) Uiso 1.0 2 d .
H4 H 0.418(5) -0.309(5) 0.786(3) 0.090(12) Uiso 1.0 2 d .
H5 H 0.1312 -0.2094 0.7393 0.0673 Uiso 1.0 2 calc R
H6 H 0.2541 -0.1752 0.6466 0.0672 Uiso 1.0 2 calc R
H7 H -0.017(4) 0.232(4) 0.519(2) 0.047(11) Uiso 1.0 2 d .
H8 H 0.088(4) 0.405(4) 0.399(2) 0.058(11) Uiso 1.0 2 d .
H9 H 0.385(5) 0.424(4) 0.413(3) 0.060(12) Uiso 1.0 2 d .
H10 H 0.562(4) 0.284(3) 0.5517(17) 0.030(8) Uiso 1.0 2 d .
H11 H -0.1069 0.0268 0.7558 0.0836 Uiso 1.0 2 calc R
H12 H -0.1244 0.1971 0.6766 0.0835 Uiso 1.0 2 calc R
H13 H -0.1145 0.0196 0.6410 0.0837 Uiso 1.0 2 calc R
H14 H 0.318(4) 0.089(3) 0.9648(17) 0.032(8) Uiso 1.0 2 d .
H15 H 0.028(4) 0.162(3) 1.0325(18) 0.039(9) Uiso 1.0 2 d .
H16 H -0.122(4) 0.545(3) 0.7952(17) 0.034(8) Uiso 1.0 2 d .
H17 H 0.170(4) 0.467(4) 0.7312(19) 0.044(9) Uiso 1.0 2 d .
H18 H -0.2750 0.5354 0.9782 0.0680 Uiso 1.0 2 calc R
H19 H -0.3451 0.4102 0.9204 0.0681 Uiso 1.0 2 calc R
H20 H -0.2594 0.3416 1.0284 0.0679 Uiso 1.0 2 calc R

loop_
_atom_site_aniso_label
_atom_site_aniso_U_11
_atom_site_aniso_U_22
_atom_site_aniso_U_33
_atom_site_aniso_U_12
_atom_site_aniso_U_13
_atom_site_aniso_U_23
S1 0.0361(6) 0.0312(5) 0.0308(4) -0.0066(4) -0.0032(4) -0.0053(4)
O1 0.0459(15) 0.0338(12) 0.0378(11) -0.0140(11) 0.0023(11) -0.0046(10)
O2 0.0401(14) 0.0443(13) 0.0356(11) -0.0029(11) -0.0132(10) -0.0009(10)
N1 0.0300(16) 0.0262(13) 0.0326(13) -0.0017(11) -0.0000(12) -0.0088(11)
N2 0.0302(17) 0.0422(16) 0.0525(17) -0.0140(14) 0.0056(14) -0.0154(14)
C1 0.067(3) 0.036(2) 0.065(3) -0.0248(19) 0.003(2) -0.0114(17)
C2 0.068(3) 0.028(2) 0.071(3) -0.008(2) 0.004(3) -0.007(2)
C3 0.043(3) 0.0319(19) 0.054(3) 0.0030(18) -0.010(2) -0.0059(18)
C4 0.035(2) 0.0273(16) 0.0318(16) -0.0035(15) 0.0024(15) -0.0115(13)
C5 0.050(3) 0.0414(19) 0.0376(19) -0.0194(19) 0.0095(18) -0.0155(16)
C6 0.094(4) 0.044(3) 0.0280(19) -0.022(3) 0.008(3) -0.0097(17)
C7 0.080(4) 0.050(3) 0.035(3) 0.004(3) -0.016(3) -0.0118(19)
C8 0.044(3) 0.058(3) 0.048(3) 0.005(3) -0.012(2) -0.0224(19)
C9 0.035(2) 0.0344(17) 0.0368(17) 0.0010(16) 0.0015(16) -0.0164(15)
C10 0.038(2) 0.0234(15) 0.0266(15) -0.0069(14) -0.0017(14) -0.0077(13)
C11 0.047(3) 0.0301(18) 0.0322(17) -0.0059(17) -0.0064(17) -0.0036(15)
C12 0.057(3) 0.042(2) 0.0287(17) -0.0123(19) 0.0124(17) -0.0050(15)
C13 0.042(3) 0.0403(18) 0.0339(17) -0.0088(16) 0.0024(16) -0.0159(15)
C14 0.041(3) 0.0362(18) 0.0354(18) -0.0021(17) -0.0067(17) -0.0086(15)
C15 0.041(3) 0.0351(18) 0.0264(16) -0.0046(16) 0.0039(15) -0.0038(14)
C16 0.049(3) 0.069(3) 0.050(2) -0.012(2) 0.0058(18) -0.0258(18)
C17 0.044(3) 0.081(3) 0.085(3) -0.021(3) 0.013(2) -0.033(3)

loop_
_atom_type_symbol
_atom_type_description
_atom_type_scat_dispersion_real
_atom_type_scat_dispersion_imag
_atom_type_scat_source
C C 0.0181 0.0091
;
International Tables for Crystallography
(1992, Vol. C, Tables 4.2.6.8 and 6.1.1.4)
;
H H 0.0000 0.0000
;
International Tables for Crystallography
(1992, Vol. C, Table 6.1.1.4)
;
O O 0.0492 0.0322
;
International Tables for Crystallography
(1992, Vol. C, Tables 4.2.6.8 and 6.1.1.4)
;
S S 0.3331 0.5567
;
International Tables for Crystallography
(1992, Vol. C, Tables 4.2.6.8 and 6.1.1.4)
;
N N 0.0311 0.0180
;
International Tables for Crystallography
(1992, Vol. C, Tables 4.2.6.8 and 6.1.1.4)
;

loop_
_geom_angle_atom_site_label_1
_geom_angle_atom_site_label_2
_geom_angle_atom_site_label_3
_geom_angle
_geom_angle_publ_flag
O1 S1 O2 119.82(13) yes
O1 S1 N1 107.10(11) yes
O1 S1 C10 106.27(12) yes
O2 S1 N1 106.04(11) yes
O2 S1 C10 108.53(12) yes
N1 S1 C10 108.72(14) yes
S1 N1 C3 120.4(2) yes
S1 N1 C4 117.78(17) yes
C3 N1 C4 118.5(3) yes
C1 N2 C9 116.2(3) yes
C1 N2 C17 112.7(3) yes
C9 N2 C17 116.5(3) yes
N2 C1 C2 113.3(3) yes
C1 C2 C3 114.9(3) yes
N1 C3 C2 115.3(3) yes
N1 C4 C5 117.7(3) yes
N1 C4 C9 121.5(3) yes
C5 C4 C9 120.7(3) yes
C4 C5 C6 120.7(4) yes
C5 C6 C7 118.5(4) yes
C6 C7 C8 121.4(4) yes
C7 C8 C9 121.4(5) yes
N2 C9 C4 119.7(3) yes
N2 C9 C8 123.1(4) yes
C4 C9 C8 117.2(3) yes
S1 C10 C11 119.9(2) yes
S1 C10 C15 119.7(3) yes
C11 C10 C15 120.4(3) yes
C10 C11 C12 118.8(3) yes
C11 C12 C13 122.0(3) yes
C12 C13 C14 117.7(3) yes
C12 C13 C16 121.1(3) yes
C14 C13 C16 121.3(3) yes
C13 C14 C15 121.5(3) yes
C10 C15 C14 119.6(3) yes

loop_
_geom_bond_atom_site_label_1
_geom_bond_atom_site_label_2
_geom_bond_distance
_geom_bond_publ_flag
S1 O1 1.436(2) yes
S1 O2 1.4367(18) yes
S1 N1 1.635(3) yes
S1 C10 1.768(3) yes
N1 C3 1.477(4) yes
N1 C4 1.440(4) yes
N2 C1 1.481(4) yes
N2 C9 1.404(4) yes
N2 C17 1.467(5) yes
C1 C2 1.518(6) yes
C2 C3 1.484(6) yes
C4 C5 1.387(5) yes
C4 C9 1.404(5) yes
C5 C6 1.388(5) yes
C6 C7 1.369(8) yes
C7 C8 1.375(6) yes
C8 C9 1.390(5) yes
C10 C11 1.385(4) yes
C10 C15 1.380(4) yes
C11 C12 1.385(5) yes
C12 C13 1.383(4) yes
C13 C14 1.389(4) yes
C13 C16 1.502(5) yes
C14 C15 1.379(5) yes
